data_1532984
loop_
_publ_author_name
'Nakane, T.'
'Isawa, K.'
'Liu, R.S.'
'Chen, J.M.'
'Yamauchi, H.'
'Karppinen, M.'

_publ_section_title
;
 Effect of Sr-for-Ba isovalent substitution on the local structure, hole
 distribution and magnetic irreversibility of Cu (Ba, Sr)2 Yb Cu2 O6.95
;
_journal_name_full 'Journal of Solid State Chemistry'
_journal_page_first 1925
_journal_page_last 1932
_journal_volume 177
_journal_year 2004
_chemical_formula_sum 'Ba1.4 Cu3 O6.94 Sr0.6 Yb'
_chemical_name_systematic 'Yb (Ba0.7 Sr0.3)2 Cu3 O6.94'
_space_group_IT_number 47
_symmetry_space_group_name_Hall '-P 2 2'
_symmetry_space_group_name_H-M 'P m m m'
_cell_angle_alpha 90
_cell_angle_beta 90
_cell_angle_gamma 90
_cell_formula_units_Z 1
_cell_length_a 3.7868
_cell_length_b 3.8554
_cell_length_c 11.5904
_cell_volume 169.216
_citation_journal_id_ASTM JSSCBI
_cod_data_source_file Nakane_JSSCBI_2004_1732.cif
_cod_data_source_block Ba1.4Cu3O6.94Sr0.6Yb1
_cod_original_cell_volume 169.2155
_cod_original_formula_sum 'Ba1.4 Cu3 O6.94 Sr0.6 Yb1'
_cod_database_code 1532984

loop_
_symmetry_equiv_pos_as_xyz
x,y,z
-x,-y,z
x,-y,-z
-x,y,-z
-x,-y,-z
x,y,-z
-x,y,z
x,-y,z

loop_
_atom_site_label
_atom_site_type_symbol
_atom_site_fract_x
_atom_site_fract_y
_atom_site_fract_z
_atom_site_occupancy
_atom_site_U_iso_or_equiv
O1 O-2 0 0.5 0 0.91 0.0
O4 O-2 0 0 0.161 1 0.0
Yb1 Yb+3 0.5 0.5 0.5 1 0.0
Cu1 Cu+2 0 0 0 1 0.0
O3 O-2 0 0.5 0.38 1 0.0
O5 O-2 0.5 0 0 0.029 0.0
Ba1 Ba+2 0.5 0.5 0.1842 0.7 0.0
Sr1 Sr+2 0.5 0.5 0.1842 0.3 0.0
Cu2 Cu+2 0 0 0.3555 1 0.0
O2 O-2 0.5 0 0.3784 1 0.0
